data_4002982
loop_
_publ_author_name
'Cao, Liling'
'Song, Yunxia'
'Peng, Guang'
'Luo, Min'
'Yang, Yi'
'Lin, Chen-sheng'
'Zhao, Dan'
'Xu, Feng'
'Lin, Zheshuai'
'Ye, Ning'

_publ_section_title
;
 Refractive Index Modulates Second-Harmonic Responses in RE8O(CO3)3(OH)15X
 (RE = Y, Lu; X = Cl, Br): Rare-Earth Halide Carbonates as Ultraviolet
 Nonlinear Optical Materials
;
_journal_issue 6
_journal_name_full 'Chemistry of Materials'
_journal_page_first 2130
_journal_paper_doi 10.1021/acs.chemmater.9b00068
_journal_volume 31
_journal_year 2019
_chemical_formula_sum 'C3 H15 Cl O25 Y8'
_chemical_formula_weight 1197.88
_space_group_IT_number 173
_space_group_name_Hall 'P 6c'
_space_group_name_H-M_alt 'P 63'
_symmetry_cell_setting hexagonal
_symmetry_space_group_name_Hall 'P 6c'
_symmetry_space_group_name_H-M 'P 63'
_atom_sites_solution_hydrogens geom
_atom_sites_solution_primary direct
_atom_sites_solution_secondary difmap
_audit_creation_method SHELXL-97
_cell_angle_alpha 90.00
_cell_angle_beta 90.00
_cell_angle_gamma 120.00
_cell_formula_units_Z 2
_cell_length_a 9.5353(12)
_cell_length_b 9.5353(12)
_cell_length_c 14.729(5)
_cell_measurement_reflns_used 4059
_cell_measurement_temperature 296(2)
_cell_measurement_theta_max 27.5718
_cell_measurement_theta_min 2.5143
_cell_volume 1159.8(4)
_computing_cell_refinement 'CrystalClear (Rigaku Inc., 2008)'
_computing_data_collection 'CrystalClear (Rigaku Inc., 2008)'
_computing_data_reduction 'CrystalClear (Rigaku Inc., 2008)'
_computing_molecular_graphics 'SHELXL-97 (Sheldrick, 1997)'
_computing_publication_material 'SHELXL-97 (Sheldrick, 1997)'
_computing_structure_refinement 'SHELXL-97 (Sheldrick, 1997)'
_computing_structure_solution 'SHELXS-97 (Sheldrick, 1990)'
_diffrn_ambient_temperature 296(2)
_diffrn_measured_fraction_theta_full 0.998
_diffrn_measured_fraction_theta_max 0.998
_diffrn_measurement_device_type CCD_Profile_fitting
_diffrn_measurement_method CCD_Profile_fitting
_diffrn_radiation_monochromator graphite
_diffrn_radiation_source 'fine-focus sealed tube'
_diffrn_radiation_type MoK\a
_diffrn_radiation_wavelength 0.71073
_diffrn_reflns_av_R_equivalents 0.1044
_diffrn_reflns_av_sigmaI/netI 0.0930
_diffrn_reflns_limit_h_max 12
_diffrn_reflns_limit_h_min -12
_diffrn_reflns_limit_k_max 12
_diffrn_reflns_limit_k_min -12
_diffrn_reflns_limit_l_max 19
_diffrn_reflns_limit_l_min -15
_diffrn_reflns_number 9904
_diffrn_reflns_theta_full 27.46
_diffrn_reflns_theta_max 27.46
_diffrn_reflns_theta_min 2.47
_exptl_absorpt_coefficient_mu 19.993
_exptl_absorpt_correction_T_max 1.0000
_exptl_absorpt_correction_T_min 0.4423
_exptl_absorpt_correction_type multi-scan
_exptl_crystal_colour White
_exptl_crystal_density_diffrn 3.430
_exptl_crystal_density_method 'not measured'
_exptl_crystal_description Prism
_exptl_crystal_F_000 1124
_exptl_crystal_size_max 0.1500
_exptl_crystal_size_mid 0.1000
_exptl_crystal_size_min 0.1000
_refine_diff_density_max 1.241
_refine_diff_density_min -1.057
_refine_diff_density_rms 0.255
_refine_ls_abs_structure_details 'Flack H D (1983), Acta Cryst. A39, 876-881'
_refine_ls_abs_structure_Flack 0.03(2)
_refine_ls_extinction_coef 0.0009(3)
_refine_ls_extinction_expression Fc^*^=kFc[1+0.001xFc^2^\l^3^/sin(2\q)]^-1/4^
_refine_ls_extinction_method SHELXL
_refine_ls_goodness_of_fit_ref 1.183
_refine_ls_hydrogen_treatment mixed
_refine_ls_matrix_type full
_refine_ls_number_parameters 113
_refine_ls_number_reflns 1695
_refine_ls_number_restraints 1
_refine_ls_restrained_S_all 1.182
_refine_ls_R_factor_all 0.0622
_refine_ls_R_factor_gt 0.0532
_refine_ls_shift/su_max 0.000
_refine_ls_shift/su_mean 0.000
_refine_ls_structure_factor_coef Fsqd
_refine_ls_weighting_details 'calc w=1/[\s^2^(Fo^2^)+(0.0278P)^2^+0.0000P] where P=(Fo^2^+2Fc^2^)/3'
_refine_ls_weighting_scheme calc
_refine_ls_wR_factor_gt 0.0978
_refine_ls_wR_factor_ref 0.1015
_reflns_number_gt 1527
_reflns_number_total 1695
_reflns_threshold_expression >2sigma(I)
_cod_data_source_file cm9b00068_si_002.cif
_cod_data_source_block 2
_cod_depositor_comments
;
The following automatic conversions were performed:

'_exptl_absorpt_correction_type' value 'Multi-scan' changed to
'multi-scan' according to
/home/data/users/saulius/crontab/automatic-downloads/current/ACS/lib/dictionaries/cif_core.dic
dictionary named 'cif_core.dic' version 2.4.2 from 2011-04-26.

Automatic conversion script
Id: cif_fix_values 4973 2017-02-22 13:04:09Z antanas 
;
_cod_original_cell_volume 1159.7(4)
_cod_original_sg_symbol_H-M P63
_cod_database_code 4002982

loop_
_symmetry_equiv_pos_as_xyz
'x, y, z'
'x-y, x, z+1/2'
'-y, x-y, z'
'-x, -y, z+1/2'
'-x+y, -x, z'
'y, -x+y, z+1/2'

loop_
_atom_site_label
_atom_site_type_symbol
_atom_site_fract_x
_atom_site_fract_y
_atom_site_fract_z
_atom_site_U_iso_or_equiv
_atom_site_adp_type
_atom_site_occupancy
_atom_site_symmetry_multiplicity
_atom_site_calc_flag
_atom_site_refinement_flags
Y1 Y 0.43011(11) 0.13675(11) 0.20406(6) 0.0100(3) Uani 1 1 d .
Y2 Y 0.28224(11) 0.41209(11) 0.29360(6) 0.0101(3) Uani 1 1 d .
Y3 Y 0.6667 0.3333 -0.00246(16) 0.0115(3) Uani 1 3 d S
Y4 Y 0.0000 0.0000 0.17291(16) 0.0092(3) Uani 1 3 d S
O1 O 0.3735(7) -0.1332(8) 0.2034(5) 0.0115(14) Uani 1 1 d .
O2 O 0.6332(8) 0.1381(8) 0.2999(5) 0.0141(15) Uani 1 1 d .
O3 O 0.1832(8) -0.0077(7) 0.2832(5) 0.0124(14) Uani 1 1 d .
O4 O 0.2781(8) 0.2572(8) 0.1711(5) 0.0124(13) Uani 1 1 d .
O5 O 0.6667 0.3333 0.1492(7) 0.008(3) Uani 1 3 d S
O6 O 0.4275(8) 0.1193(9) 0.0438(5) 0.0204(19) Uani 1 1 d .
O7 O 0.2549(8) 0.0187(8) -0.0734(5) 0.0158(15) Uani 1 1 d .
C1 C 0.2788(11) 0.0305(10) 0.0099(7) 0.0123(19) Uani 1 1 d .
O8 O 0.1656(9) -0.0330(9) 0.0691(5) 0.0246(19) Uani 1 1 d .
O10 O 0.1541(8) 0.5209(8) 0.3844(4) 0.0144(15) Uani 1 1 d .
Cl1 Cl 0.6667 0.3333 0.5021(7) 0.087(3) Uani 1 3 d S
H2 H 0.6381 0.1173 0.3536 0.104 Uiso 1 1 d R
H3 H 0.1456 -0.0630 0.3274 0.104 Uiso 1 1 d R
H4 H 0.3451 -0.1497 0.1440 0.104 Uiso 1 1 d R
H5 H 0.0837 0.4774 0.4273 0.104 Uiso 1 1 d R
H12 H 0.3008 0.3449 0.1327 0.104 Uiso 1 1 d R

loop_
_atom_site_aniso_label
_atom_site_aniso_U_11
_atom_site_aniso_U_22
_atom_site_aniso_U_33
_atom_site_aniso_U_23
_atom_site_aniso_U_13
_atom_site_aniso_U_12
Y1 0.0097(5) 0.0089(5) 0.0114(6) 0.0011(4) 0.0022(4) 0.0047(4)
Y2 0.0095(5) 0.0093(5) 0.0120(5) -0.0015(4) -0.0007(4) 0.0050(4)
Y3 0.0134(5) 0.0134(5) 0.0077(7) 0.000 0.000 0.0067(2)
Y4 0.0093(5) 0.0093(5) 0.0091(7) 0.000 0.000 0.0046(2)
O1 0.002(3) 0.013(4) 0.016(4) 0.000(3) 0.001(3) 0.001(3)
O2 0.020(4) 0.010(3) 0.011(4) 0.004(3) 0.002(3) 0.006(3)
O3 0.016(4) 0.010(3) 0.010(4) 0.002(3) 0.005(3) 0.006(3)
O4 0.017(4) 0.020(4) 0.007(3) -0.004(3) -0.005(3) 0.015(3)
O5 0.007(4) 0.007(4) 0.011(7) 0.000 0.000 0.0035(18)
O6 0.006(4) 0.024(4) 0.014(4) 0.003(3) 0.001(3) -0.006(3)
O7 0.015(4) 0.016(4) 0.013(3) -0.001(3) -0.003(3) 0.005(3)
C1 0.013(4) 0.014(5) 0.014(5) 0.001(4) 0.005(4) 0.010(4)
O8 0.030(5) 0.023(4) 0.023(5) 0.003(4) 0.018(4) 0.015(4)
O10 0.021(4) 0.019(4) 0.008(3) -0.003(3) -0.008(3) 0.013(3)
Cl1 0.116(4) 0.116(4) 0.028(3) 0.000 0.000 0.058(2)

loop_
_atom_type_symbol
_atom_type_description
_atom_type_scat_dispersion_real
_atom_type_scat_dispersion_imag
_atom_type_scat_source
C C 0.0033 0.0016 'International Tables Vol C Tables 4.2.6.8 and 6.1.1.4'
O O 0.0106 0.0060 'International Tables Vol C Tables 4.2.6.8 and 6.1.1.4'
Y Y -2.7962 3.5667 'International Tables Vol C Tables 4.2.6.8 and 6.1.1.4'
Cl Cl 0.1484 0.1585 'International Tables Vol C Tables 4.2.6.8 and 6.1.1.4'
H H 0.0000 0.0000 'International Tables Vol C Tables 4.2.6.8 and 6.1.1.4'

loop_
_geom_angle_atom_site_label_1
_geom_angle_atom_site_label_2
_geom_angle_atom_site_label_3
_geom_angle
_geom_angle_site_symmetry_1
_geom_angle_site_symmetry_3
O5 Y1 O4 97.35(19) . .
O5 Y1 O1 119.88(16) . .
O4 Y1 O1 133.4(2) . .
O5 Y1 O3 163.8(2) . .
O4 Y1 O3 72.7(2) . .
O1 Y1 O3 75.3(2) . .
O5 Y1 O6 70.8(3) . .
O4 Y1 O6 80.7(3) . .
O1 Y1 O6 86.0(3) . .
O3 Y1 O6 118.7(2) . .
O5 Y1 O2 74.6(3) . .
O4 Y1 O2 146.2(2) . .
O1 Y1 O2 75.6(2) . .
O3 Y1 O2 106.3(2) . .
O6 Y1 O2 124.7(2) . .
O5 Y1 O2 74.5(3) . 5_665
O4 Y1 O2 69.0(2) . 5_665
O1 Y1 O2 143.6(3) . 5_665
O3 Y1 O2 89.8(2) . 5_665
O6 Y1 O2 129.8(3) . 5_665
O2 Y1 O2 77.2(3) . 5_665
O5 Y1 Y1 36.11(13) . 5_665
O4 Y1 Y1 73.31(17) . 5_665
O1 Y1 Y1 152.39(15) . 5_665
O3 Y1 Y1 127.68(16) . 5_665
O6 Y1 Y1 93.24(17) . 5_665
O2 Y1 Y1 82.41(16) . 5_665
O2 Y1 Y1 40.79(17) 5_665 5_665
O5 Y1 Y1 36.11(13) . 3_655
O4 Y1 Y1 131.73(17) . 3_655
O1 Y1 Y1 92.39(15) . 3_655
O3 Y1 Y1 147.21(17) . 3_655
O6 Y1 Y1 89.93(16) . 3_655
O2 Y1 Y1 40.91(17) . 3_655
O2 Y1 Y1 82.34(16) 5_665 3_655
Y1 Y1 Y1 60.0 5_665 3_655
O5 Y1 Y4 137.13(15) . .
O4 Y1 Y4 43.90(17) . .
O1 Y1 Y4 90.36(15) . .
O3 Y1 Y4 40.50(17) . .
O6 Y1 Y4 83.06(17) . .
O2 Y1 Y4 146.79(18) . .
O2 Y1 Y4 99.64(16) 5_665 .
Y1 Y1 Y4 116.98(4) 5_665 .
Y1 Y1 Y4 172.28(4) 3_655 .
O5 Y1 Y3 34.4(2) . .
O4 Y1 Y3 87.15(19) . .
O1 Y1 Y3 107.45(18) . .
O3 Y1 Y3 151.94(17) . .
O6 Y1 Y3 36.47(16) . .
O2 Y1 Y3 101.29(17) . .
O2 Y1 Y3 101.18(18) 5_665 .
Y1 Y1 Y3 60.62(2) 5_665 .
Y1 Y1 Y3 60.62(2) 3_655 .
Y4 Y1 Y3 111.66(5) . .
O5 Y1 Y2 96.63(9) . 3_655
O4 Y1 Y2 165.64(18) . 3_655
O1 Y1 Y2 38.38(16) . 3_655
O3 Y1 Y2 92.96(16) . 3_655
O6 Y1 Y2 107.1(2) . 3_655
O2 Y1 Y2 37.26(16) . 3_655
O2 Y1 Y2 111.94(16) 5_665 3_655
Y1 Y1 Y2 117.33(3) 5_665 3_655
Y1 Y1 Y2 61.45(3) 3_655 3_655
Y4 Y1 Y2 123.80(3) . 3_655
Y3 Y1 Y2 106.34(3) . 3_655
O4 Y2 O7 107.5(2) . 2
O4 Y2 O2 69.3(2) . 5_665
O7 Y2 O2 75.7(2) 2 5_665
O4 Y2 O10 150.3(2) . .
O7 Y2 O10 80.6(2) 2 .
O2 Y2 O10 139.6(2) 5_665 .
O4 Y2 O10 138.3(2) . 3_665
O7 Y2 O10 84.9(2) 2 3_665
O2 Y2 O10 76.2(2) 5_665 3_665
O10 Y2 O10 69.5(3) . 3_665
O4 Y2 O3 74.2(2) . 3
O7 Y2 O3 73.9(2) 2 3
O2 Y2 O3 121.5(2) 5_665 3
O10 Y2 O3 81.2(2) . 3
O10 Y2 O3 146.3(2) 3_665 3
O4 Y2 O1 89.1(2) . 3
O7 Y2 O1 136.9(2) 2 3
O2 Y2 O1 146.5(3) 5_665 3
O10 Y2 O1 67.7(2) . 3
O10 Y2 O1 108.9(2) 3_665 3
O3 Y2 O1 73.0(2) 3 3
O4 Y2 O1 81.6(2) . 5_665
O7 Y2 O1 143.0(2) 2 5_665
O2 Y2 O1 74.6(2) 5_665 5_665
O10 Y2 O1 109.4(2) . 5_665
O10 Y2 O1 67.1(2) 3_665 5_665
O3 Y2 O1 141.6(2) 3 5_665
O1 Y2 O1 77.3(3) 3 5_665
O4 Y2 Y3 173.65(15) . 2
O7 Y2 Y3 70.69(17) 2 2
O2 Y2 Y3 104.44(17) 5_665 2
O10 Y2 Y3 36.01(16) . 2
O10 Y2 Y3 36.25(16) 3_665 2
O3 Y2 Y3 110.57(17) 3 2
O1 Y2 Y3 96.28(17) 3 2
O1 Y2 Y3 96.27(17) 5_665 2
O4 Y2 Y1 69.88(16) . 5_665
O7 Y2 Y1 111.28(17) 2 5_665
O2 Y2 Y1 37.64(17) 5_665 5_665
O10 Y2 Y1 134.88(17) . 5_665
O10 Y2 Y1 68.57(16) 3_665 5_665
O3 Y2 Y1 143.59(17) 3 5_665
O1 Y2 Y1 111.75(17) 3 5_665
O1 Y2 Y1 36.99(16) 5_665 5_665
Y3 Y2 Y1 104.83(3) 2 5_665
O4 Y2 Y1 34.99(16) . .
O7 Y2 Y1 82.23(17) 2 .
O2 Y2 Y1 37.70(17) 5_665 .
O10 Y2 Y1 162.18(17) . .
O10 Y2 Y1 113.78(16) 3_665 .
O3 Y2 Y1 89.38(16) 3 .
O1 Y2 Y1 123.91(17) 3 .
O1 Y2 Y1 87.35(16) 5_665 .
Y3 Y2 Y1 139.27(3) 2 .
Y1 Y2 Y1 57.22(3) 5_665 .
O4 Y2 Y1 81.95(15) . 3
O7 Y2 Y1 105.28(17) 2 3
O2 Y2 Y1 149.61(17) 5_665 3
O10 Y2 Y1 68.38(16) . 3
O10 Y2 Y1 134.12(16) 3_665 3
O3 Y2 Y1 36.62(15) 3 3
O1 Y2 Y1 36.56(16) 3 3
O1 Y2 Y1 111.50(17) 5_665 3
Y3 Y2 Y1 104.38(3) 2 3
Y1 Y2 Y1 138.92(4) 5_665 3
Y1 Y2 Y1 111.90(4) . 3
O5 Y3 O6 72.6(2) . 3_655
O5 Y3 O6 72.6(2) . .
O6 Y3 O6 111.44(18) 3_655 .
O5 Y3 O6 72.6(2) . 5_665
O6 Y3 O6 111.44(18) 3_655 5_665
O6 Y3 O6 111.44(18) . 5_665
O5 Y3 O10 136.63(17) . 2_654
O6 Y3 O10 86.4(2) 3_655 2_654
O6 Y3 O10 81.1(3) . 2_654
O6 Y3 O10 150.5(3) 5_665 2_654
O5 Y3 O10 136.63(18) . 4_664
O6 Y3 O10 81.1(3) 3_655 4_664
O6 Y3 O10 150.5(3) . 4_664
O6 Y3 O10 86.4(2) 5_665 4_664
O10 Y3 O10 73.0(3) 2_654 4_664
O5 Y3 O10 136.63(17) . 6_554
O6 Y3 O10 150.5(3) 3_655 6_554
O6 Y3 O10 86.4(2) . 6_554
O6 Y3 O10 81.1(3) 5_665 6_554
O10 Y3 O10 73.0(3) 2_654 6_554
O10 Y3 O10 73.0(3) 4_664 6_554
O5 Y3 Y1 34.51(3) . 3_655
O6 Y3 Y1 38.17(19) 3_655 3_655
O6 Y3 Y1 89.6(2) . 3_655
O6 Y3 Y1 93.0(2) 5_665 3_655
O10 Y3 Y1 114.24(17) 2_654 3_655
O10 Y3 Y1 113.48(17) 4_664 3_655
O10 Y3 Y1 171.11(18) 6_554 3_655
O5 Y3 Y1 34.51(3) . .
O6 Y3 Y1 93.0(2) 3_655 .
O6 Y3 Y1 38.17(19) . .
O6 Y3 Y1 89.6(2) 5_665 .
O10 Y3 Y1 113.48(17) 2_654 .
O10 Y3 Y1 171.11(18) 4_664 .
O10 Y3 Y1 114.24(17) 6_554 .
Y1 Y3 Y1 58.76(5) 3_655 .
O5 Y3 Y1 34.51(3) . 5_665
O6 Y3 Y1 89.6(2) 3_655 5_665
O6 Y3 Y1 93.0(2) . 5_665
O6 Y3 Y1 38.17(19) 5_665 5_665
O10 Y3 Y1 171.11(18) 2_654 5_665
O10 Y3 Y1 114.24(17) 4_664 5_665
O10 Y3 Y1 113.48(17) 6_554 5_665
Y1 Y3 Y1 58.76(5) 3_655 5_665
Y1 Y3 Y1 58.76(5) . 5_665
O5 Y3 Y2 143.48(3) . 2_654
O6 Y3 Y2 71.06(19) 3_655 2_654
O6 Y3 Y2 118.5(2) . 2_654
O6 Y3 Y2 124.7(2) 5_665 2_654
O10 Y3 Y2 37.48(17) 2_654 2_654
O10 Y3 Y2 38.42(17) 4_664 2_654
O10 Y3 Y2 79.89(18) 6_554 2_654
Y1 Y3 Y2 108.98(3) 3_655 2_654
Y1 Y3 Y2 145.21(2) . 2_654
Y1 Y3 Y2 147.16(2) 5_665 2_654
O5 Y3 Y2 143.48(3) . 6_554
O6 Y3 Y2 124.7(2) 3_655 6_554
O6 Y3 Y2 71.06(19) . 6_554
O6 Y3 Y2 118.5(2) 5_665 6_554
O10 Y3 Y2 38.42(17) 2_654 6_554
O10 Y3 Y2 79.89(18) 4_664 6_554
O10 Y3 Y2 37.48(17) 6_554 6_554
Y1 Y3 Y2 147.16(2) 3_655 6_554
Y1 Y3 Y2 108.98(3) . 6_554
Y1 Y3 Y2 145.21(2) 5_665 6_554
Y2 Y3 Y2 62.04(5) 2_654 6_554
O8 Y4 O8 81.6(3) 5 3
O8 Y4 O8 81.6(3) 5 .
O8 Y4 O8 81.6(3) 3 .
O8 Y4 O3 131.4(2) 5 3
O8 Y4 O3 83.6(2) 3 3
O8 Y4 O3 140.9(2) . 3
O8 Y4 O3 140.9(2) 5 .
O8 Y4 O3 131.4(2) 3 .
O8 Y4 O3 83.6(2) . .
O3 Y4 O3 79.6(2) 3 .
O8 Y4 O3 83.6(2) 5 5
O8 Y4 O3 140.9(2) 3 5
O8 Y4 O3 131.4(2) . 5
O3 Y4 O3 79.6(2) 3 5
O3 Y4 O3 79.6(2) . 5
O8 Y4 O4 138.1(3) 5 .
O8 Y4 O4 63.9(2) 3 .
O8 Y4 O4 71.0(2) . .
O3 Y4 O4 70.0(2) 3 .
O3 Y4 O4 67.5(2) . .
O3 Y4 O4 138.2(2) 5 .
O8 Y4 O4 63.9(2) 5 3
O8 Y4 O4 71.0(2) 3 3
O8 Y4 O4 138.1(3) . 3
O3 Y4 O4 67.5(2) 3 3
O3 Y4 O4 138.2(2) . 3
O3 Y4 O4 70.0(2) 5 3
O4 Y4 O4 119.989(6) . 3
O8 Y4 O4 71.0(2) 5 5
O8 Y4 O4 138.1(3) 3 5
O8 Y4 O4 63.9(2) . 5
O3 Y4 O4 138.2(2) 3 5
O3 Y4 O4 70.0(2) . 5
O3 Y4 O4 67.5(2) 5 5
O4 Y4 O4 119.989(6) . 5
O4 Y4 O4 119.989(6) 3 5
O8 Y4 Y1 135.3(2) 5 .
O8 Y4 Y1 96.95(19) 3 .
O8 Y4 Y1 54.2(2) . .
O3 Y4 Y1 92.33(15) 3 .
O3 Y4 Y1 39.38(15) . .
O3 Y4 Y1 118.62(17) 5 .
O4 Y4 Y1 38.69(14) . .
O4 Y4 Y1 157.08(14) 3 .
O4 Y4 Y1 82.15(14) 5 .
O8 Y4 Y1 54.2(2) 5 5
O8 Y4 Y1 135.3(2) 3 5
O8 Y4 Y1 96.95(19) . 5
O3 Y4 Y1 118.62(17) 3 5
O3 Y4 Y1 92.33(15) . 5
O3 Y4 Y1 39.38(15) 5 5
O4 Y4 Y1 157.08(14) . 5
O4 Y4 Y1 82.15(14) 3 5
O4 Y4 Y1 38.69(14) 5 5
Y1 Y4 Y1 118.450(18) . 5
O8 Y4 Y1 96.95(19) 5 3
O8 Y4 Y1 54.2(2) 3 3
O8 Y4 Y1 135.3(2) . 3
O3 Y4 Y1 39.38(15) 3 3
O3 Y4 Y1 118.62(17) . 3
O3 Y4 Y1 92.33(15) 5 3
O4 Y4 Y1 82.15(14) . 3
O4 Y4 Y1 38.69(14) 3 3
O4 Y4 Y1 157.08(14) 5 3
Y1 Y4 Y1 118.450(18) . 3
Y1 Y4 Y1 118.450(18) 5 3
Y1 O1 Y2 105.5(3) . 5
Y1 O1 Y2 104.6(2) . 3_655
Y2 O1 Y2 105.2(3) 5 3_655
Y2 O2 Y1 105.1(3) 3_655 .
Y2 O2 Y1 105.1(3) 3_655 3_655
Y1 O2 Y1 98.3(3) . 3_655
Y1 O3 Y2 105.8(2) . 5
Y1 O3 Y4 100.1(2) . .
Y2 O3 Y4 108.2(3) 5 .
Y1 O4 Y2 109.8(3) . .
Y1 O4 Y4 97.4(2) . .
Y2 O4 Y4 106.4(3) . .
Y3 O5 Y1 111.1(2) . 3_655
Y3 O5 Y1 111.1(2) . .
Y1 O5 Y1 107.8(3) 3_655 .
Y3 O5 Y1 111.1(2) . 5_665
Y1 O5 Y1 107.8(3) 3_655 5_665
Y1 O5 Y1 107.8(3) . 5_665
C1 O6 Y3 136.8(7) . .
C1 O6 Y1 112.9(6) . .
Y3 O6 Y1 105.4(3) . .
C1 O7 Y2 136.8(6) . 6_554
O7 C1 O8 123.8(9) . .
O7 C1 O6 121.0(8) . .
O8 C1 O6 115.0(9) . .
C1 O8 Y4 148.4(7) . .
Y3 O10 Y2 106.5(3) 2 .
Y3 O10 Y2 105.3(3) 2 5_565
Y2 O10 Y2 107.4(3) . 5_565

loop_
_geom_bond_atom_site_label_1
_geom_bond_atom_site_label_2
_geom_bond_distance
_geom_bond_site_symmetry_2
Y1 O5 2.242(4) .
Y1 O4 2.306(6) .
Y1 O1 2.351(7) .
Y1 O3 2.358(6) .
Y1 O6 2.365(8) .
Y1 O2 2.391(7) .
Y1 O2 2.397(7) 5_665
Y1 Y1 3.6222(16) 5_665
Y1 Y1 3.6222(16) 3_655
Y1 Y4 3.6583(11) .
Y1 Y3 3.691(2) .
Y1 Y2 3.7802(12) 3_655
Y2 O4 2.320(7) .
Y2 O7 2.370(8) 2
Y2 O2 2.370(7) 5_665
Y2 O10 2.372(7) .
Y2 O10 2.409(7) 3_665
Y2 O3 2.409(6) 3
Y2 O1 2.425(7) 3
Y2 O1 2.426(7) 5_665
Y2 Y3 3.738(2) 2
Y2 Y1 3.7802(12) 5_665
Y2 Y1 3.8026(15) 3
Y3 O5 2.234(10) .
Y3 O6 2.275(6) 3_655
Y3 O6 2.275(6) .
Y3 O6 2.275(6) 5_665
Y3 O10 2.292(7) 2_654
Y3 O10 2.292(7) 4_664
Y3 O10 2.292(7) 6_554
Y3 Y1 3.691(2) 3_655
Y3 Y1 3.691(2) 5_665
Y3 Y2 3.738(2) 2_654
Y3 Y2 3.738(2) 6_554
Y4 O8 2.329(7) 5
Y4 O8 2.329(7) 3
Y4 O8 2.329(7) .
Y4 O3 2.414(7) 3
Y4 O3 2.414(7) .
Y4 O3 2.414(7) 5
Y4 O4 2.558(7) .
Y4 O4 2.558(7) 3
Y4 O4 2.558(7) 5
Y4 Y1 3.6583(11) 5
Y4 Y1 3.6583(11) 3
O1 Y2 2.425(7) 5
O1 Y2 2.426(7) 3_655
O2 Y2 2.370(7) 3_655
O2 Y1 2.397(7) 3_655
O3 Y2 2.409(6) 5
O5 Y1 2.242(4) 3_655
O5 Y1 2.242(4) 5_665
O6 C1 1.332(11) .
O7 C1 1.243(14) .
O7 Y2 2.370(8) 6_554
C1 O8 1.280(11) .
O10 Y3 2.292(7) 2
O10 Y2 2.409(7) 5_565

loop_
_geom_hbond_atom_site_label_D
_geom_hbond_atom_site_label_H
_geom_hbond_atom_site_label_A
_geom_hbond_distance_DH
_geom_hbond_distance_HA
_geom_hbond_distance_DA
_geom_hbond_angle_DHA
_geom_hbond_site_symmetry_A
O2 H2 O7 0.82 2.28 2.907(10) 133.3 4_655
O2 H2 Cl1 0.82 2.92 3.442(11) 123.1 .
O3 H3 O7 0.80 2.08 2.872(9) 170.0 6
O10 H5 O6 0.86 2.56 2.969(10) 110.3 6_565
